data_1548931
loop_
_publ_author_name
'Wang, Sai'
'Liu, Cong'
'Fan, Changzeng'

_publ_section_title
;
 Al~10~Ni~3~Fe~0.83~, an Fe-depleted phase in the Al--Ni--Fe system
;
_journal_coeditor_code WM4071
_journal_issue 2
_journal_name_full IUCrData
_journal_page_first x180237
_journal_paper_doi 10.1107/S2414314618002377
_journal_volume 3
_journal_year 2018
_chemical_formula_iupac 'Al10 Ni3 Fe0.83'
_chemical_formula_sum 'Al10 Fe0.83 Ni3'
_chemical_formula_weight 492.52
_chemical_name_systematic
;
Decaaluminium trinickel iron
;
_space_group_crystal_system hexagonal
_space_group_IT_number 194
_space_group_name_Hall '-P 6c 2c'
_space_group_name_H-M_alt 'P 63/m m c'
_symmetry_space_group_name_Hall '-P 6c 2c'
_symmetry_space_group_name_H-M 'P 63/m m c'
_audit_creation_method SHELXL-2016/6
_cell_angle_alpha 90
_cell_angle_beta 90
_cell_angle_gamma 120
_cell_formula_units_Z 2
_cell_length_a 7.6981(2)
_cell_length_b 7.6981(2)
_cell_length_c 7.6231(2)
_cell_measurement_reflns_used 3731
_cell_measurement_temperature 293(2)
_cell_measurement_theta_max 74.20
_cell_measurement_theta_min 5.80
_cell_volume 391.227(18)
_computing_cell_refinement
;
APEX3 and SAINT (Bruker, 2015)
;
_computing_data_collection
;
APEX3 and SAINT (Bruker, 2015)
;
_computing_data_reduction
;
APEX3 and SAINT (Bruker, 2015)
;
_computing_molecular_graphics
;
DIAMOND (Brandenburg & Putz, 2017)
;
_computing_publication_material
;
publCIF (Westrip, 2010)
;
_computing_structure_refinement
;
SHELXL2014 (Sheldrick, 2015b)
;
_computing_structure_solution
;
SHELXT (Sheldrick, 2015a)
;
_diffrn_ambient_temperature 293(2)
_diffrn_measured_fraction_theta_full 0.988
_diffrn_measured_fraction_theta_max 0.989
_diffrn_measurement_device_type 'Bruker APEXII Photon 100 CMOS'
_diffrn_measurement_method 'Phi and omega scans'
_diffrn_radiation_type CuK\a
_diffrn_radiation_wavelength 1.54178
_diffrn_reflns_av_R_equivalents 0.0352
_diffrn_reflns_limit_h_max 9
_diffrn_reflns_limit_h_min -9
_diffrn_reflns_limit_k_max 9
_diffrn_reflns_limit_k_min -9
_diffrn_reflns_limit_l_max 9
_diffrn_reflns_limit_l_min -9
_diffrn_reflns_number 5095
_diffrn_reflns_theta_full 67.679
_diffrn_reflns_theta_max 74.188
_diffrn_reflns_theta_min 6.640
_exptl_absorpt_coefficient_mu 30.591
_exptl_absorpt_correction_T_max 0.170
_exptl_absorpt_correction_T_min 0.104
_exptl_absorpt_correction_type multi-scan
_exptl_absorpt_process_details
;
(<i>SADABS</i>; Bruker, 2015)
;
_exptl_crystal_colour metallic
_exptl_crystal_density_diffrn 4.181
_exptl_crystal_description Grain
_exptl_crystal_F_000 471
_exptl_crystal_size_max 0.09
_exptl_crystal_size_mid 0.09
_exptl_crystal_size_min 0.06
_refine_diff_density_max 0.530
_refine_diff_density_min -0.415
_refine_ls_extinction_coef 0.0025(7)
_refine_ls_extinction_expression Fc^*^=kFc[1+0.001xFc^2^\l^3^/sin(2\q)]^-1/4^
_refine_ls_extinction_method
;
SHELXL2014 (Sheldrick, 2015b)
;
_refine_ls_goodness_of_fit_ref 1.085
_refine_ls_hydrogen_treatment undef
_refine_ls_matrix_type full
_refine_ls_number_parameters 21
_refine_ls_number_reflns 178
_refine_ls_number_restraints 0
_refine_ls_restrained_S_all 1.085
_refine_ls_R_factor_all 0.0292
_refine_ls_R_factor_gt 0.0288
_refine_ls_shift/su_max 0.000
_refine_ls_shift/su_mean 0.000
_refine_ls_structure_factor_coef Fsqd
_refine_ls_weighting_details 'w=1/[\s^2^(Fo^2^)+(0.0460P)^2^+2.8861P] where P=(Fo^2^+2Fc^2^)/3'
_refine_ls_weighting_scheme calc
_refine_ls_wR_factor_gt 0.0890
_refine_ls_wR_factor_ref 0.0897
_reflns_number_gt 177
_reflns_number_total 178
_reflns_threshold_expression 'I > 2\s(I)'
_cod_data_source_file wm4071sup1.cif
_cod_data_source_block I
_cod_original_cell_volume 391.23(2)
_cod_database_code 1548931
_shelx_space_group_comment
;
The symmetry employed for this shelxl refinement is uniquely defined
by the following loop, which should always be used as a source of
symmetry information in preference to the above space-group names.
They are only intended as comments.
;
_shelx_estimated_absorpt_t_min 0.159
_shelx_estimated_absorpt_t_max 0.270

loop_
_space_group_symop_operation_xyz
'x, y, z'
'-y, x-y, z'
'-x+y, -x, z'
'-x, -y, z+1/2'
'y, -x+y, z+1/2'
'x-y, x, z+1/2'
'y, x, -z'
'x-y, -y, -z'
'-x, -x+y, -z'
'-y, -x, -z+1/2'
'-x+y, y, -z+1/2'
'x, x-y, -z+1/2'
'-x, -y, -z'
'y, -x+y, -z'
'x-y, x, -z'
'x, y, -z-1/2'
'-y, x-y, -z-1/2'
'-x+y, -x, -z-1/2'
'-y, -x, z'
'-x+y, y, z'
'x, x-y, z'
'y, x, z-1/2'
'x-y, -y, z-1/2'
'-x, -x+y, z-1/2'

loop_
_atom_site_type_symbol
_atom_site_label
_atom_site_fract_x
_atom_site_fract_y
_atom_site_fract_z
_atom_site_U_iso_or_equiv
_atom_site_adp_type
_atom_site_calc_flag
_atom_site_occupancy
Ni Ni1 0.25269(18) 0.12635(9) 0.250000 0.0105(5) Uani d 1
Fe Fe2 0.666667 0.333333 0.750000 0.0158(10) Uani d 0.834(11)
Al Al3 0.000000 0.000000 0.000000 0.0125(9) Uani d 1
Al Al4 0.3919(3) 0.19597(13) 0.5598(2) 0.0155(6) Uani d 1
Al Al5 0.53478(17) 0.46522(17) 0.250000 0.0160(7) Uani d 1

loop_
_atom_site_aniso_label
_atom_site_aniso_U_11
_atom_site_aniso_U_22
_atom_site_aniso_U_33
_atom_site_aniso_U_12
_atom_site_aniso_U_13
_atom_site_aniso_U_23
Ni1 0.0074(7) 0.0102(7) 0.0129(8) 0.0037(4) 0.000 0.000
Fe2 0.0147(12) 0.0147(12) 0.0181(15) 0.0073(6) 0.000 0.000
Al3 0.0114(11) 0.0114(11) 0.0148(18) 0.0057(6) 0.000 0.000
Al4 0.0155(9) 0.0140(7) 0.0177(9) 0.0077(4) -0.0016(6) -0.0008(3)
Al5 0.0129(9) 0.0129(9) 0.0205(13) 0.0052(9) 0.000 0.000

loop_
_atom_type_symbol
_atom_type_description
_atom_type_scat_dispersion_real
_atom_type_scat_dispersion_imag
_atom_type_scat_source
Al Al 0.2130 0.2455 'International Tables Vol C Tables 4.2.6.8 and 6.1.1.4'
Fe Fe -1.1336 3.1974 'International Tables Vol C Tables 4.2.6.8 and 6.1.1.4'
Ni Ni -3.0029 0.5091 'International Tables Vol C Tables 4.2.6.8 and 6.1.1.4'

loop_
_geom_angle_atom_site_label_1
_geom_angle_atom_site_label_2
_geom_angle_atom_site_label_3
_geom_angle_site_symmetry_1
_geom_angle_site_symmetry_3
_geom_angle
Al5 Ni1 Al5 . 2_655 78.00(12)
Al5 Ni1 Al4 . . 73.48(4)
Al5 Ni1 Al4 2_655 . 73.48(4)
Al5 Ni1 Al4 . 16_556 73.48(4)
Al5 Ni1 Al4 2_655 16_556 73.48(4)
Al4 Ni1 Al4 . 16_556 137.08(9)
Al5 Ni1 Al3 . . 120.98(3)
Al5 Ni1 Al3 2_655 . 120.98(3)
Al4 Ni1 Al3 . . 159.99(6)
Al4 Ni1 Al3 16_556 . 62.94(4)
Al5 Ni1 Al3 . 4 120.98(3)
Al5 Ni1 Al3 2_655 4 120.98(3)
Al4 Ni1 Al3 . 4 62.94(4)
Al4 Ni1 Al3 16_556 4 159.99(6)
Al3 Ni1 Al3 . 4 97.05(4)
Al5 Ni1 Al4 . 5_554 129.27(6)
Al5 Ni1 Al4 2_655 5_554 65.39(5)
Al4 Ni1 Al4 . 5_554 123.24(4)
Al4 Ni1 Al4 16_556 5_554 63.50(3)
Al3 Ni1 Al4 . 5_554 60.49(4)
Al3 Ni1 Al4 4 5_554 107.94(4)
Al5 Ni1 Al4 . 15_556 65.39(5)
Al5 Ni1 Al4 2_655 15_556 129.27(6)
Al4 Ni1 Al4 . 15_556 63.50(3)
Al4 Ni1 Al4 16_556 15_556 123.24(4)
Al3 Ni1 Al4 . 15_556 107.94(4)
Al3 Ni1 Al4 4 15_556 60.49(4)
Al4 Ni1 Al4 5_554 15_556 163.98(7)
Al5 Ni1 Al4 . 14_556 129.27(6)
Al5 Ni1 Al4 2_655 14_556 65.39(5)
Al4 Ni1 Al4 . 14_556 63.50(3)
Al4 Ni1 Al4 16_556 14_556 123.24(4)
Al3 Ni1 Al4 . 14_556 107.94(4)
Al3 Ni1 Al4 4 14_556 60.49(4)
Al4 Ni1 Al4 5_554 14_556 64.59(7)
Al4 Ni1 Al4 15_556 14_556 112.97(7)
Al5 Ni1 Al4 . 6_554 65.39(5)
Al5 Ni1 Al4 2_655 6_554 129.27(6)
Al4 Ni1 Al4 . 6_554 123.24(4)
Al4 Ni1 Al4 16_556 6_554 63.50(3)
Al3 Ni1 Al4 . 6_554 60.49(4)
Al3 Ni1 Al4 4 6_554 107.94(4)
Al4 Ni1 Al4 5_554 6_554 112.97(7)
Al4 Ni1 Al4 15_556 6_554 64.59(7)
Al4 Ni1 Al4 14_556 6_554 163.98(7)
Al5 Ni1 Ni1 . 3 171.00(6)
Al5 Ni1 Ni1 2_655 3 111.00(6)
Al4 Ni1 Ni1 . 3 108.47(4)
Al4 Ni1 Ni1 16_556 3 108.47(4)
Al3 Ni1 Ni1 . 3 55.001(16)
Al3 Ni1 Ni1 4 3 55.001(16)
Al4 Ni1 Ni1 5_554 3 57.48(3)
Al4 Ni1 Ni1 15_556 3 107.23(4)
Al4 Ni1 Ni1 14_556 3 57.48(3)
Al4 Ni1 Ni1 6_554 3 107.23(4)
Al5 Ni1 Ni1 . 2 111.00(6)
Al5 Ni1 Ni1 2_655 2 171.00(6)
Al4 Ni1 Ni1 . 2 108.47(4)
Al4 Ni1 Ni1 16_556 2 108.47(4)
Al3 Ni1 Ni1 . 2 55.001(16)
Al3 Ni1 Ni1 4 2 55.001(16)
Al4 Ni1 Ni1 5_554 2 107.23(4)
Al4 Ni1 Ni1 15_556 2 57.48(3)
Al4 Ni1 Ni1 14_556 2 107.23(4)
Al4 Ni1 Ni1 6_554 2 57.48(3)
Ni1 Ni1 Ni1 3 2 60.0
Al4 Fe2 Al4 17_657 2_655 76.74(9)
Al4 Fe2 Al4 17_657 . 133.84(3)
Al4 Fe2 Al4 2_655 . 85.53(6)
Al4 Fe2 Al4 17_657 18_667 85.53(6)
Al4 Fe2 Al4 2_655 18_667 133.84(3)
Al4 Fe2 Al4 . 18_667 133.84(3)
Al4 Fe2 Al4 17_657 16_557 85.53(6)
Al4 Fe2 Al4 2_655 16_557 133.84(3)
Al4 Fe2 Al4 . 16_557 76.74(9)
Al4 Fe2 Al4 18_667 16_557 85.53(6)
Al4 Fe2 Al4 17_657 3_665 133.84(3)
Al4 Fe2 Al4 2_655 3_665 85.53(6)
Al4 Fe2 Al4 . 3_665 85.53(6)
Al4 Fe2 Al4 18_667 3_665 76.74(9)
Al4 Fe2 Al4 16_557 3_665 133.84(3)
Al4 Fe2 Al5 17_657 14_556 66.920(15)
Al4 Fe2 Al5 2_655 14_556 66.920(15)
Al4 Fe2 Al5 . 14_556 66.920(15)
Al4 Fe2 Al5 18_667 14_556 141.63(4)
Al4 Fe2 Al5 16_557 14_556 66.920(15)
Al4 Fe2 Al5 3_665 14_556 141.63(4)
Al4 Fe2 Al5 17_657 15_656 66.920(15)
Al4 Fe2 Al5 2_655 15_656 66.920(15)
Al4 Fe2 Al5 . 15_656 141.63(4)
Al4 Fe2 Al5 18_667 15_656 66.920(15)
Al4 Fe2 Al5 16_557 15_656 141.63(4)
Al4 Fe2 Al5 3_665 15_656 66.920(15)
Al5 Fe2 Al5 14_556 15_656 120.0
Al4 Fe2 Al5 17_657 13_666 141.63(4)
Al4 Fe2 Al5 2_655 13_666 141.63(4)
Al4 Fe2 Al5 . 13_666 66.920(15)
Al4 Fe2 Al5 18_667 13_666 66.920(15)
Al4 Fe2 Al5 16_557 13_666 66.920(15)
Al4 Fe2 Al5 3_665 13_666 66.920(15)
Al5 Fe2 Al5 14_556 13_666 120.0
Al5 Fe2 Al5 15_656 13_666 120.0
Ni1 Al3 Ni1 13 . 180.0
Ni1 Al3 Ni1 13 14 70.00(3)
Ni1 Al3 Ni1 . 14 110.00(3)
Ni1 Al3 Ni1 13 2 110.00(3)
Ni1 Al3 Ni1 . 2 70.00(3)
Ni1 Al3 Ni1 14 2 180.00(3)
Ni1 Al3 Ni1 13 15 70.00(3)
Ni1 Al3 Ni1 . 15 110.00(3)
Ni1 Al3 Ni1 14 15 70.00(3)
Ni1 Al3 Ni1 2 15 110.00(3)
Ni1 Al3 Ni1 13 3 110.00(3)
Ni1 Al3 Ni1 . 3 70.00(3)
Ni1 Al3 Ni1 14 3 110.00(3)
Ni1 Al3 Ni1 2 3 70.00(3)
Ni1 Al3 Ni1 15 3 180.00(5)
Ni1 Al3 Al4 13 18_556 62.94(3)
Ni1 Al3 Al4 . 18_556 117.06(3)
Ni1 Al3 Al4 14 18_556 62.94(3)
Ni1 Al3 Al4 2 18_556 117.06(3)
Ni1 Al3 Al4 15 18_556 121.58(4)
Ni1 Al3 Al4 3 18_556 58.42(4)
Ni1 Al3 Al4 13 6_554 117.06(3)
Ni1 Al3 Al4 . 6_554 62.94(3)
Ni1 Al3 Al4 14 6_554 117.06(3)
Ni1 Al3 Al4 2 6_554 62.94(3)
Ni1 Al3 Al4 15 6_554 58.42(4)
Ni1 Al3 Al4 3 6_554 121.58(4)
Al4 Al3 Al4 18_556 6_554 180.00(7)
Ni1 Al3 Al4 13 4_554 58.42(4)
Ni1 Al3 Al4 . 4_554 121.58(4)
Ni1 Al3 Al4 14 4_554 117.06(3)
Ni1 Al3 Al4 2 4_554 62.94(3)
Ni1 Al3 Al4 15 4_554 117.06(3)
Ni1 Al3 Al4 3 4_554 62.94(3)
Al4 Al3 Al4 18_556 4_554 62.89(2)
Al4 Al3 Al4 6_554 4_554 117.11(2)
Ni1 Al3 Al4 13 16_556 121.58(4)
Ni1 Al3 Al4 . 16_556 58.42(4)
Ni1 Al3 Al4 14 16_556 62.94(3)
Ni1 Al3 Al4 2 16_556 117.06(3)
Ni1 Al3 Al4 15 16_556 62.94(3)
Ni1 Al3 Al4 3 16_556 117.06(3)
Al4 Al3 Al4 18_556 16_556 117.11(2)
Al4 Al3 Al4 6_554 16_556 62.89(2)
Al4 Al3 Al4 4_554 16_556 180.00(9)
Ni1 Al3 Al4 13 5_554 117.06(3)
Ni1 Al3 Al4 . 5_554 62.94(3)
Ni1 Al3 Al4 14 5_554 58.42(4)
Ni1 Al3 Al4 2 5_554 121.58(4)
Ni1 Al3 Al4 15 5_554 117.06(3)
Ni1 Al3 Al4 3 5_554 62.94(3)
Al4 Al3 Al4 18_556 5_554 62.89(2)
Al4 Al3 Al4 6_554 5_554 117.11(2)
Al4 Al3 Al4 4_554 5_554 117.11(2)
Al4 Al3 Al4 16_556 5_554 62.89(2)
Ni1 Al3 Al4 13 17_556 62.94(3)
Ni1 Al3 Al4 . 17_556 117.06(3)
Ni1 Al3 Al4 14 17_556 121.58(4)
Ni1 Al3 Al4 2 17_556 58.42(4)
Ni1 Al3 Al4 15 17_556 62.94(3)
Ni1 Al3 Al4 3 17_556 117.06(3)
Al4 Al3 Al4 18_556 17_556 117.11(2)
Al4 Al3 Al4 6_554 17_556 62.89(2)
Al4 Al3 Al4 4_554 17_556 62.89(2)
Al4 Al3 Al4 16_556 17_556 117.11(2)
Al4 Al3 Al4 5_554 17_556 180.00(4)
Fe2 Al4 Ni1 . . 149.83(8)
Fe2 Al4 Al3 . 4 151.52(8)
Ni1 Al4 Al3 . 4 58.65(5)
Fe2 Al4 Ni1 . 14_556 100.36(6)
Ni1 Al4 Ni1 . 14_556 104.98(6)
Al3 Al4 Ni1 4 14_556 56.57(4)
Fe2 Al4 Ni1 . 15_556 100.36(6)
Ni1 Al4 Ni1 . 15_556 104.98(6)
Al3 Al4 Ni1 4 15_556 56.57(4)
Ni1 Al4 Ni1 14_556 15_556 65.03(6)
Fe2 Al4 Al4 . 14_556 125.07(4)
Ni1 Al4 Al4 . 14_556 61.36(6)
Al3 Al4 Al4 4 14_556 58.556(11)
Ni1 Al4 Al4 14_556 14_556 55.14(4)
Ni1 Al4 Al4 15_556 14_556 107.91(5)
Fe2 Al4 Al4 . 15_556 125.07(4)
Ni1 Al4 Al4 . 15_556 61.36(6)
Al3 Al4 Al4 4 15_556 58.556(11)
Ni1 Al4 Al4 14_556 15_556 107.91(5)
Ni1 Al4 Al4 15_556 15_556 55.14(4)
Al4 Al4 Al4 14_556 15_556 109.71(7)
Fe2 Al4 Al5 . 13_666 62.56(5)
Ni1 Al4 Al5 . 13_666 123.29(4)
Al3 Al4 Al5 4 13_666 105.21(5)
Ni1 Al4 Al5 14_556 13_666 106.58(6)
Ni1 Al4 Al5 15_556 13_666 52.20(4)
Al4 Al4 Al5 14_556 13_666 159.64(7)
Al4 Al4 Al5 15_556 13_666 64.61(6)
Fe2 Al4 Al5 . 14_556 62.56(5)
Ni1 Al4 Al5 . 14_556 123.29(4)
Al3 Al4 Al5 4 14_556 105.21(5)
Ni1 Al4 Al5 14_556 14_556 52.20(4)
Ni1 Al4 Al5 15_556 14_556 106.58(6)
Al4 Al4 Al5 14_556 14_556 64.61(6)
Al4 Al4 Al5 15_556 14_556 159.64(7)
Al5 Al4 Al5 13_666 14_556 113.32(8)
Fe2 Al4 Al4 . 16_557 51.63(4)
Ni1 Al4 Al4 . 16_557 158.54(5)
Al3 Al4 Al4 4 16_557 99.89(4)
Ni1 Al4 Al4 14_556 16_557 57.71(3)
Ni1 Al4 Al4 15_556 16_557 57.71(3)
Al4 Al4 Al4 14_556 16_557 109.23(7)
Al4 Al4 Al4 15_556 16_557 109.23(7)
Al5 Al4 Al4 13_666 16_557 58.61(4)
Al5 Al4 Al4 14_556 16_557 58.61(4)
Fe2 Al4 Al5 . 2_655 104.03(5)
Ni1 Al4 Al5 . 2_655 51.44(4)
Al3 Al4 Al5 4 2_655 100.34(5)
Ni1 Al4 Al5 14_556 2_655 111.02(5)
Ni1 Al4 Al5 15_556 2_655 155.58(7)
Al4 Al4 Al5 14_556 2_655 57.97(7)
Al4 Al4 Al5 15_556 2_655 108.01(9)
Al5 Al4 Al5 13_666 2_655 141.91(7)
Al5 Al4 Al5 14_556 2_655 85.95(3)
Al4 Al4 Al5 16_557 2_655 142.74(3)
Fe2 Al4 Al5 . . 104.03(5)
Ni1 Al4 Al5 . . 51.44(4)
Al3 Al4 Al5 4 . 100.34(5)
Ni1 Al4 Al5 14_556 . 155.58(7)
Ni1 Al4 Al5 15_556 . 111.02(5)
Al4 Al4 Al5 14_556 . 108.01(9)
Al4 Al4 Al5 15_556 . 57.97(7)
Al5 Al4 Al5 13_666 . 85.95(3)
Al5 Al4 Al5 14_556 . 141.91(7)
Al4 Al4 Al5 16_557 . 142.74(3)
Al5 Al4 Al5 2_655 . 61.77(8)
Ni1 Al5 Ni1 3_665 . 162.00(12)
Ni1 Al5 Fe2 3_665 13_666 99.00(6)
Ni1 Al5 Fe2 . 13_666 99.00(6)
Ni1 Al5 Al4 3_665 13_666 62.41(4)
Ni1 Al5 Al4 . 13_666 131.46(7)
Fe2 Al5 Al4 13_666 13_666 50.52(5)
Ni1 Al5 Al4 3_665 6_554 131.46(7)
Ni1 Al5 Al4 . 6_554 62.41(4)
Fe2 Al5 Al4 13_666 6_554 50.52(5)
Al4 Al5 Al4 13_666 6_554 101.04(10)
Ni1 Al5 Al4 3_665 4_664 62.41(4)
Ni1 Al5 Al4 . 4_664 131.46(7)
Fe2 Al5 Al4 13_666 4_664 50.52(5)
Al4 Al5 Al4 13_666 4_664 62.77(7)
Al4 Al5 Al4 6_554 4_664 69.46(8)
Ni1 Al5 Al4 3_665 15_556 131.46(7)
Ni1 Al5 Al4 . 15_556 62.41(4)
Fe2 Al5 Al4 13_666 15_556 50.52(5)
Al4 Al5 Al4 13_666 15_556 69.46(8)
Al4 Al5 Al4 6_554 15_556 62.77(7)
Al4 Al5 Al4 4_664 15_556 101.04(10)
Ni1 Al5 Al4 3_665 3_665 55.08(3)
Ni1 Al5 Al4 . 3_665 118.92(5)
Fe2 Al5 Al4 13_666 3_665 106.50(5)
Al4 Al5 Al4 13_666 3_665 57.42(5)
Al4 Al5 Al4 6_554 3_665 154.12(8)
Al4 Al5 Al4 4_664 3_665 106.89(6)
Al4 Al5 Al4 15_556 3_665 94.05(3)
Ni1 Al5 Al4 3_665 16_556 118.92(5)
Ni1 Al5 Al4 . 16_556 55.08(3)
Fe2 Al5 Al4 13_666 16_556 106.50(5)
Al4 Al5 Al4 13_666 16_556 154.12(8)
Al4 Al5 Al4 6_554 16_556 57.42(5)
Al4 Al5 Al4 4_664 16_556 94.05(3)
Al4 Al5 Al4 15_556 16_556 106.89(6)
Al4 Al5 Al4 3_665 16_556 146.99(10)
Ni1 Al5 Al4 3_665 18_666 55.08(3)
Ni1 Al5 Al4 . 18_666 118.92(5)
Fe2 Al5 Al4 13_666 18_666 106.50(5)
Al4 Al5 Al4 13_666 18_666 106.89(6)
Al4 Al5 Al4 6_554 18_666 94.05(3)
Al4 Al5 Al4 4_664 18_666 57.42(5)
Al4 Al5 Al4 15_556 18_666 154.12(8)
Al4 Al5 Al4 3_665 18_666 105.49(6)
Al4 Al5 Al4 16_556 18_666 64.63(6)
Ni1 Al5 Al4 3_665 . 118.92(5)
Ni1 Al5 Al4 . . 55.08(3)
Fe2 Al5 Al4 13_666 . 106.50(5)
Al4 Al5 Al4 13_666 . 94.05(3)
Al4 Al5 Al4 6_554 . 106.89(6)
Al4 Al5 Al4 4_664 . 154.12(8)
Al4 Al5 Al4 15_556 . 57.42(5)
Al4 Al5 Al4 3_665 . 64.63(6)
Al4 Al5 Al4 16_556 . 105.49(6)
Al4 Al5 Al4 18_666 . 146.99(10)

loop_
_geom_bond_atom_site_label_1
_geom_bond_atom_site_label_2
_geom_bond_site_symmetry_2
_geom_bond_distance
Ni1 Al5 . 2.4199(10)
Ni1 Al5 2_655 2.4199(10)
Ni1 Al4 . 2.5374(18)
Ni1 Al4 16_556 2.5374(18)
Ni1 Al3 . 2.5436(8)
Ni1 Al3 4 2.5436(8)
Ni1 Al4 5_554 2.7141(15)
Ni1 Al4 15_556 2.7141(15)
Ni1 Al4 14_556 2.7141(15)
Ni1 Al4 6_554 2.7141(15)
Ni1 Ni1 3 2.918(2)
Ni1 Ni1 2 2.918(2)
Fe2 Al4 17_657 2.3360(17)
Fe2 Al4 2_655 2.3360(17)
Fe2 Al4 . 2.3360(17)
Fe2 Al4 18_667 2.3360(17)
Fe2 Al4 16_557 2.3360(17)
Fe2 Al4 3_665 2.3360(17)
Fe2 Al5 14_556 2.686(2)
Fe2 Al5 15_656 2.686(2)
Fe2 Al5 13_666 2.686(2)
Al3 Ni1 13 2.5436(8)
Al3 Ni1 14 2.5436(8)
Al3 Ni1 2 2.5436(8)
Al3 Ni1 15 2.5436(8)
Al3 Ni1 3 2.5436(8)
Al3 Al4 18_556 2.6525(17)
Al3 Al4 6_554 2.6525(17)
Al3 Al4 4_554 2.6525(17)
Al3 Al4 16_556 2.6525(17)
Al3 Al4 5_554 2.6525(17)
Al3 Al4 17_556 2.6525(17)
Al4 Al3 4 2.6525(17)
Al4 Ni1 14_556 2.7141(15)
Al4 Ni1 15_556 2.7141(15)
Al4 Al4 14_556 2.767(2)
Al4 Al4 15_556 2.7674(19)
Al4 Al5 13_666 2.7842(17)
Al4 Al5 14_556 2.7842(17)
Al4 Al4 16_557 2.900(4)
Al4 Al5 2_655 2.9669(16)
Al4 Al5 . 2.9669(16)
Al5 Ni1 3_665 2.4199(10)
Al5 Fe2 13_666 2.686(2)
Al5 Al4 13_666 2.7842(17)
Al5 Al4 6_554 2.7842(17)
Al5 Al4 4_664 2.7842(17)
Al5 Al4 15_556 2.7842(17)
Al5 Al4 3_665 2.9669(16)
Al5 Al4 16_556 2.9669(16)
Al5 Al4 18_666 2.9669(16)

_cod_database_fobs_code 1548931
